data_7003508
loop_
_publ_author_name
'Li, Peiyi'
'Ahrens, Birte'
'Bond, Andrew D.'
'Davies, John E.'
'Koentjoro, Olivia F.'
'Raithby, Paul R.'
'Teat, Simon J.'

_publ_section_title
;
 A new series of dinuclear Au(i) complexes linked by diethynylpyridine
 groups
;
_journal_issue 12
_journal_name_full 'Dalton Transactions'
_journal_page_first 1635
_journal_page_last 1646
_journal_paper_doi 10.1039/b716664h
_journal_year 2008
_chemical_formula_sum 'C45 H33 Au2 N P2'
_chemical_formula_weight 1043.60
_chemical_name_common 'Complex 3'
_chemical_name_systematic 'Complex 3'
_space_group_IT_number 15
_symmetry_cell_setting monoclinic
_symmetry_space_group_name_Hall '-C 2yc'
_symmetry_space_group_name_H-M 'C 1 2/c 1'
_atom_sites_solution_hydrogens constr
_atom_sites_solution_primary direct
_atom_sites_solution_secondary difmap
_audit_creation_method SHELXL
_cell_angle_alpha 90.00
_cell_angle_beta 120.30(3)
_cell_angle_gamma 90.00
_cell_formula_units_Z 4
_cell_length_a 26.524(4)
_cell_length_b 8.705(2)
_cell_length_c 18.646(3)
_cell_measurement_reflns_used 5889
_cell_measurement_temperature 180(2)
_cell_measurement_theta_max 25.08
_cell_measurement_theta_min 1.78
_cell_volume 3717.1(16)
_computing_cell_refinement 'Nonius HKL Scalepack'
_computing_data_collection 'Nonius COLLECT'
_computing_data_reduction 'Nonius HKL Denzo & Scalepack'
_computing_molecular_graphics 'Siemens XP'
_computing_publication_material 'SHELXL-97 (Sheldrick, 1997)'
_computing_structure_refinement 'SHELXL-93 (Sheldrick, 1993)'
_computing_structure_solution 'SHELXS-86 (Sheldrick, 1986)'
_diffrn_ambient_temperature 180(2)
_diffrn_measurement_device 'Nonius Kappa CCD'
_diffrn_measurement_method 'omega and phi scans'
_diffrn_radiation_monochromator graphite
_diffrn_radiation_source 'fine-focus sealed tube'
_diffrn_radiation_type MoK\a
_diffrn_radiation_wavelength 0.71069
_diffrn_reflns_av_R_equivalents 0.0904
_diffrn_reflns_av_sigmaI/netI 0.1493
_diffrn_reflns_limit_h_max 31
_diffrn_reflns_limit_h_min -31
_diffrn_reflns_limit_k_max 10
_diffrn_reflns_limit_k_min -9
_diffrn_reflns_limit_l_max 22
_diffrn_reflns_limit_l_min -22
_diffrn_reflns_number 5889
_diffrn_reflns_theta_max 25.08
_diffrn_reflns_theta_min 1.78
_diffrn_standards_number 'not applicable'
_exptl_absorpt_coefficient_mu 8.004
_exptl_absorpt_correction_T_max 0.9713
_exptl_absorpt_correction_T_min 0.8524
_exptl_absorpt_correction_type multi-scan
_exptl_absorpt_process_details 'Sortav Blessing (1995)'
_exptl_crystal_colour Block
_exptl_crystal_density_diffrn 1.865
_exptl_crystal_density_method 'not measured'
_exptl_crystal_description 'Pale yellow'
_exptl_crystal_F_000 1992
_exptl_crystal_size_max 0.03
_exptl_crystal_size_mid 0.03
_exptl_crystal_size_min 0.01
_refine_diff_density_max 1.199
_refine_diff_density_min -1.051
_refine_diff_density_rms 0.250
_refine_ls_extinction_method none
_refine_ls_goodness_of_fit_all 1.032
_refine_ls_goodness_of_fit_obs 0.981
_refine_ls_hydrogen_treatment geom
_refine_ls_matrix_type full
_refine_ls_number_parameters 227
_refine_ls_number_reflns 3256
_refine_ls_number_restraints 0
_refine_ls_restrained_S_all 1.491
_refine_ls_restrained_S_obs 0.981
_refine_ls_R_factor_all 0.1316
_refine_ls_R_factor_obs 0.0529
_refine_ls_shift/esd_max 0.086
_refine_ls_shift/esd_mean 0.009
_refine_ls_structure_factor_coef Fsqd
_refine_ls_weighting_details 'w=1/[\s^2^(Fo^2^)+(0.0591P)^2^+0.0000P] where P=(Fo^2^+2Fc^2^)/3'
_refine_ls_weighting_scheme calc
_refine_ls_wR_factor_all 0.2116
_refine_ls_wR_factor_obs 0.1025
_reflns_number_observed 1856
_reflns_number_total 3264
_reflns_observed_criterion >2sigma(I)
_cod_data_source_file b716664h.txt
_cod_data_source_block pr9926
_cod_depositor_comments
;
The following automatic conversions were performed:
'_symmetry_cell_setting' value 'Monoclinic' changed to 'monoclinic'
according to '/home/saulius/struct/CIF-dictionaries/cif_core.dic'
dictionary named 'cif_core.dic' version 2.4.1 from 2010-06-29.

Automatic conversion script
Id: cif_fix_enum 1527 2010-12-29 10:47:43Z saulius 

The following automatic conversions were performed:

'_refine_ls_weighting_scheme' value 'calc
w=1/[\s^2^(Fo^2^)+(0.0591P)^2^+0.0000P] where P=(Fo^2^+2Fc^2^)/3' was
changed to 'calc'. New tag '_refine_ls_weighting_details' was
created. The value of the new tag was set to
'w=1/[\s^2^(Fo^2^)+(0.0591P)^2^+0.0000P] where P=(Fo^2^+2Fc^2^)/3'.

Automatic conversion script
Id: cif_fix_values 3143 2015-03-26 13:38:13Z robertas 
;
_cod_original_sg_symbol_H-M C2/c
_cod_database_code 7003508

loop_
_symmetry_equiv_pos_as_xyz
'x, y, z'
'-x, y, -z+1/2'
'x+1/2, y+1/2, z'
'-x+1/2, y+1/2, -z+1/2'
'-x, -y, -z'
'x, -y, z-1/2'
'-x+1/2, -y+1/2, -z'
'x+1/2, -y+1/2, z-1/2'

loop_
_atom_site_aniso_label
_atom_site_aniso_U_11
_atom_site_aniso_U_22
_atom_site_aniso_U_33
_atom_site_aniso_U_23
_atom_site_aniso_U_13
_atom_site_aniso_U_12
Au1 0.0463(4) 0.0338(4) 0.0457(4) 0.0020(3) 0.0317(4) 0.0056(3)
C1 0.032(11) 0.054(10) 0.026(9) 0.003(7) 0.013(9) 0.007(8)
C2 0.034(11) 0.041(9) 0.038(11) 0.010(8) 0.019(9) 0.000(7)
C3 0.025(9) 0.021(9) 0.045(11) 0.006(7) 0.013(8) 0.012(6)
C4 0.039(10) 0.060(13) 0.036(10) 0.005(8) 0.026(9) 0.005(8)
C5 0.025(14) 0.055(15) 0.070(18) 0.000 0.025(14) 0.000
N1 0.027(11) 0.033(10) 0.059(14) 0.000 0.031(11) 0.000
P1 0.038(3) 0.028(2) 0.042(3) -0.001(2) 0.024(2) 0.002(2)
C11 0.053(11) 0.018(8) 0.042(11) -0.001(6) 0.030(10) 0.003(7)
C12 0.043(11) 0.035(9) 0.045(10) 0.009(8) 0.031(9) 0.010(8)
C13 0.067(15) 0.036(10) 0.097(17) 0.005(10) 0.068(14) 0.006(9)
C14 0.087(17) 0.045(11) 0.044(12) -0.005(9) 0.047(13) 0.001(10)
C15 0.039(11) 0.042(10) 0.039(11) -0.014(8) 0.005(9) -0.001(8)
C16 0.070(14) 0.034(10) 0.052(13) 0.004(8) 0.042(12) 0.007(8)
C21 0.039(11) 0.027(8) 0.035(10) -0.001(7) 0.020(9) 0.007(7)
C22 0.051(11) 0.035(11) 0.031(10) 0.008(7) 0.018(9) 0.004(8)
C23 0.084(15) 0.036(10) 0.046(11) 0.003(9) 0.025(11) -0.007(10)
C24 0.070(15) 0.027(10) 0.066(14) 0.011(9) 0.017(12) -0.009(9)
C25 0.056(13) 0.049(11) 0.063(13) -0.028(10) 0.007(11) 0.022(10)
C26 0.037(11) 0.047(11) 0.044(11) -0.011(8) 0.016(9) -0.004(8)
C31 0.044(11) 0.025(8) 0.034(9) -0.005(7) 0.027(9) 0.002(7)
C32 0.045(12) 0.055(11) 0.057(12) 0.000(9) 0.034(10) 0.008(8)
C33 0.035(12) 0.076(13) 0.058(13) -0.038(10) 0.005(10) -0.001(10)
C34 0.037(11) 0.046(10) 0.048(12) -0.005(9) 0.013(9) 0.010(8)
C35 0.050(13) 0.044(11) 0.089(16) 0.023(10) 0.051(13) 0.025(9)
C36 0.042(12) 0.042(10) 0.030(10) -0.004(7) 0.014(10) 0.008(8)

loop_
_atom_site_label
_atom_site_type_symbol
_atom_site_fract_x
_atom_site_fract_y
_atom_site_fract_z
_atom_site_U_iso_or_equiv
_atom_site_thermal_displace_type
_atom_site_occupancy
_atom_site_calc_flag
_atom_site_refinement_flags
_atom_site_disorder_group
Au1 Au 0.07931(3) 0.03221(6) 0.06004(4) 0.0381(3) Uani 1 d . .
C1 C 0.0406(7) 0.1591(17) 0.1068(9) 0.038(4) Uani 1 d . .
C2 C 0.0278(7) 0.2401(16) 0.1480(9) 0.037(4) Uani 1 d . .
C3 C 0.0141(6) 0.3301(16) 0.2012(9) 0.032(4) Uani 1 d . .
C4 C 0.0169(7) 0.4877(17) 0.2011(9) 0.042(4) Uani 1 d . .
H4A H 0.0301 0.5386 0.1685 0.050 Uiso 1 calc R .
C5 C 0.0000 0.5736(25) 0.2500 0.049(6) Uani 1 d S .
H5 H 0.0000 0.6827 0.2500 0.059 Uiso 1 calc SR .
N1 N 0.0000 0.2481(17) 0.2500 0.036(4) Uani 1 d S .
P1 P 0.1405(2) -0.0945(4) 0.0279(2) 0.0340(10) Uani 1 d . .
C11 C 0.1474(8) -0.0079(13) -0.0551(10) 0.035(4) Uani 1 d . .
C12 C 0.2013(7) 0.0498(15) -0.0410(10) 0.037(4) Uani 1 d . .
H12A H 0.2356 0.0443 0.0123 0.044 Uiso 1 calc R .
C13 C 0.2022(8) 0.1144(17) -0.1078(13) 0.055(5) Uani 1 d . .
H13A H 0.2381 0.1544 -0.0997 0.066 Uiso 1 calc R .
C14 C 0.1525(9) 0.1236(17) -0.1874(11) 0.053(5) Uani 1 d . .
H14A H 0.1543 0.1662 -0.2329 0.063 Uiso 1 calc R .
C15 C 0.1000(7) 0.0672(16) -0.1968(10) 0.046(4) Uani 1 d . .
H15A H 0.0653 0.0742 -0.2495 0.056 Uiso 1 calc R .
C16 C 0.0978(8) 0.0031(15) -0.1323(11) 0.047(5) Uani 1 d . .
H16A H 0.0618 -0.0348 -0.1403 0.057 Uiso 1 calc R .
C21 C 0.1250(7) -0.2937(14) 0.0011(9) 0.033(4) Uani 1 d . .
C22 C 0.0931(7) -0.3782(17) 0.0316(9) 0.040(4) Uani 1 d . .
H22A H 0.0790 -0.3249 0.0624 0.049 Uiso 1 calc R .
C23 C 0.0822(8) -0.5321(20) 0.0180(11) 0.059(5) Uani 1 d . .
H23A H 0.0614 -0.5850 0.0396 0.070 Uiso 1 calc R .
C24 C 0.1022(8) -0.6102(19) -0.0282(11) 0.062(5) Uani 1 d . .
H24A H 0.0954 -0.7174 -0.0379 0.074 Uiso 1 calc R .
C25 C 0.1327(8) -0.5295(20) -0.0605(11) 0.066(6) Uani 1 d . .
H25A H 0.1468 -0.5840 -0.0909 0.080 Uiso 1 calc R .
C26 C 0.1426(7) -0.3690(17) -0.0485(10) 0.044(4) Uani 1 d . .
H26A H 0.1607 -0.3145 -0.0736 0.053 Uiso 1 calc R .
C31 C 0.2130(6) -0.0954(15) 0.1170(9) 0.031(4) Uani 1 d . .
C32 C 0.2307(8) 0.0150(17) 0.1769(11) 0.049(4) Uani 1 d . .
H32A H 0.2031 0.0913 0.1705 0.058 Uiso 1 calc R .
C33 C 0.2868(8) 0.0240(20) 0.2472(11) 0.065(5) Uani 1 d . .
H33A H 0.2974 0.1066 0.2855 0.078 Uiso 1 calc R .
C34 C 0.3244(7) -0.0870(18) 0.2585(10) 0.047(4) Uani 1 d . .
H34A H 0.3618 -0.0867 0.3074 0.057 Uiso 1 calc R .
C35 C 0.3113(8) -0.1971(17) 0.2039(13) 0.054(5) Uani 1 d . .
H35A H 0.3396 -0.2721 0.2116 0.064 Uiso 1 calc R .
C36 C 0.2548(7) -0.2029(16) 0.1336(10) 0.039(4) Uani 1 d . .
H36A H 0.2454 -0.2859 0.0959 0.047 Uiso 1 calc R .

loop_
_atom_type_symbol
_atom_type_description
_atom_type_scat_dispersion_real
_atom_type_scat_dispersion_imag
_atom_type_scat_source
C C 0.0033 0.0016 'International Tables Vol C Tables 4.2.6.8 and 6.1.1.4'
H H 0.0000 0.0000 'International Tables Vol C Tables 4.2.6.8 and 6.1.1.4'
N N 0.0061 0.0033 'International Tables Vol C Tables 4.2.6.8 and 6.1.1.4'
P P 0.1023 0.0942 'International Tables Vol C Tables 4.2.6.8 and 6.1.1.4'
Au Au -2.0133 8.8022 'International Tables Vol C Tables 4.2.6.8 and 6.1.1.4'

loop_
_geom_angle_atom_site_label_1
_geom_angle_atom_site_label_2
_geom_angle_atom_site_label_3
_geom_angle
_geom_angle_site_symmetry_1
_geom_angle_site_symmetry_3
_geom_angle_publ_flag
C1 Au1 P1 168.6(5) . . ?
C2 C1 Au1 167.4(14) . . ?
C1 C2 C3 176.6(15) . . ?
N1 C3 C4 124.2(13) . . ?
N1 C3 C2 115.2(12) . . ?
C4 C3 C2 120.5(13) . . ?
C3 C4 C5 119.4(14) . . ?
C4 C5 C4 116.3(20) 2 . ?
C3 N1 C3 116.2(16) 2 . ?
C21 P1 C31 103.9(7) . . ?
C21 P1 C11 105.8(6) . . ?
C31 P1 C11 105.6(7) . . ?
C21 P1 Au1 116.6(5) . . ?
C31 P1 Au1 109.3(4) . . ?
C11 P1 Au1 114.6(5) . . ?
C16 C11 C12 120.9(14) . . ?
C16 C11 P1 117.8(12) . . ?
C12 C11 P1 121.2(12) . . ?
C13 C12 C11 117.0(16) . . ?
C12 C13 C14 122.9(16) . . ?
C13 C14 C15 117.2(15) . . ?
C16 C15 C14 121.2(16) . . ?
C15 C16 C11 120.7(17) . . ?
C26 C21 C22 118.9(12) . . ?
C26 C21 P1 122.3(11) . . ?
C22 C21 P1 118.8(10) . . ?
C23 C22 C21 122.6(14) . . ?
C22 C23 C24 118.8(16) . . ?
C23 C24 C25 119.8(15) . . ?
C26 C25 C24 121.5(16) . . ?
C25 C26 C21 118.1(15) . . ?
C32 C31 C36 113.1(15) . . ?
C32 C31 P1 121.3(12) . . ?
C36 C31 P1 125.5(11) . . ?
C31 C32 C33 124.7(15) . . ?
C34 C33 C32 117.7(16) . . ?
C35 C34 C33 121.7(17) . . ?
C34 C35 C36 119.3(15) . . ?
C31 C36 C35 123.3(14) . . ?

loop_
_geom_bond_atom_site_label_1
_geom_bond_atom_site_label_2
_geom_bond_distance
_geom_bond_site_symmetry_2
_geom_bond_publ_flag
Au1 C1 1.984(15) . ?
Au1 P1 2.279(4) . ?
C1 C2 1.21(2) . ?
C2 C3 1.45(2) . ?
C3 N1 1.35(2) . ?
C3 C4 1.37(2) . ?
C4 C5 1.42(2) . ?
C5 C4 1.42(2) 2 ?
N1 C3 1.35(2) 2 ?
P1 C21 1.794(13) . ?
P1 C31 1.80(2) . ?
P1 C11 1.812(14) . ?
C11 C16 1.38(2) . ?
C11 C12 1.41(2) . ?
C12 C13 1.38(2) . ?
C13 C14 1.41(2) . ?
C14 C15 1.40(2) . ?
C15 C16 1.35(2) . ?
C21 C26 1.39(2) . ?
C21 C22 1.44(2) . ?
C22 C23 1.37(2) . ?
C23 C24 1.40(2) . ?
C24 C25 1.41(2) . ?
C25 C26 1.42(2) . ?
C31 C32 1.36(2) . ?
C31 C36 1.36(2) . ?
C32 C33 1.40(2) . ?
C33 C34 1.33(2) . ?
C34 C35 1.31(2) . ?
C35 C36 1.41(2) . ?
